data_2023475
loop_
_publ_author_name
'K&#xf6;nig, Julien A'
'Morgenstern, Bernd'
'Jauch, Johann'

_publ_section_title
;
 Synthesis and crystal structure analysis of substituted
 bi-cyclo-[3.3.1]nona-nones.
;
_journal_coeditor_code EV2016
_journal_issue 'Pt 5'
_journal_name_full 'Acta crystallographica. Section E, Crystallographic communications'
_journal_page_first 405
_journal_page_last 411
_journal_paper_doi 10.1107/S2056989025003299
_journal_volume 81
_journal_year 2025
_chemical_formula_iupac 'C26 H42 O3'
_chemical_formula_moiety 'C26 H42 O3'
_chemical_formula_sum 'C26 H42 O3'
_chemical_formula_weight 402.59
_chemical_name_systematic
4-<i>tert</i>-Butyl-4-hydroxy-2-methoxy-8-methyl-7-(3-methylbut-2-en-1-yl)-8-(4-methylpent-3-en-1-yl)bicyclo[3.3.1]non-2-en-9-one
_space_group_crystal_system monoclinic
_space_group_IT_number 14
_space_group_name_Hall '-P 2ybc'
_space_group_name_H-M_alt 'P 1 21/c 1'
_atom_sites_solution_hydrogens mixed
_atom_sites_solution_primary direct
_atom_sites_solution_secondary difmap
_audit_creation_method SHELXL-2019/3
_cell_angle_alpha 90
_cell_angle_beta 113.2180(10)
_cell_angle_gamma 90
_cell_formula_units_Z 4
_cell_length_a 15.1165(5)
_cell_length_b 13.9068(4)
_cell_length_c 12.8150(4)
_cell_measurement_reflns_used 9769
_cell_measurement_temperature 143(2)
_cell_measurement_theta_max 27.07
_cell_measurement_theta_min 2.93
_cell_volume 2475.81(13)
_computing_cell_refinement
;
SAINT  (Bruker, 2021)
;
_computing_data_collection
;
APEX4 (Bruker, 2021)
;
_computing_data_reduction
;
SAINT  (Bruker, 2021)
;
_computing_molecular_graphics
;
DIAMOND (Brandenburg, 2020)
;
_computing_publication_material
;
publCIF (Westrip, 2010)
;
_computing_structure_refinement
;
SHELXL2019 (Sheldrick, 2015<i>b</i>) and
ShelXle (H\"ubschle <i>et al.</i>,  2011)
;
_computing_structure_solution
;
SHELXT2018 (Sheldrick, 2015<i>a</i>)
;
_diffrn_ambient_temperature 143(2)
_diffrn_measured_fraction_theta_full 1.000
_diffrn_measured_fraction_theta_max 1.000
_diffrn_measurement_device_type 'Bruker D8 VENTURE PHOTON II'
_diffrn_measurement_method '\f and \w scans'
_diffrn_radiation_type MoK\a
_diffrn_radiation_wavelength 0.71073
_diffrn_reflns_av_R_equivalents 0.0484
_diffrn_reflns_av_unetI/netI 0.0168
_diffrn_reflns_limit_h_max 19
_diffrn_reflns_limit_h_min -19
_diffrn_reflns_limit_k_max 17
_diffrn_reflns_limit_k_min -16
_diffrn_reflns_limit_l_max 16
_diffrn_reflns_limit_l_min -16
_diffrn_reflns_number 87917
_diffrn_reflns_theta_full 25.242
_diffrn_reflns_theta_max 27.128
_diffrn_reflns_theta_min 2.072
_diffrn_source 'INCOATEC I\^A\mS microfocus sealed tube'
_exptl_absorpt_coefficient_mu 0.068
_exptl_absorpt_correction_T_max 0.7455
_exptl_absorpt_correction_T_min 0.7037
_exptl_absorpt_correction_type multi-scan
_exptl_absorpt_process_details
;
(SADABS; Krause <i>et al.</i>,  2015)
;
_exptl_crystal_colour colourless
_exptl_crystal_density_diffrn 1.080
_exptl_crystal_description prism
_exptl_crystal_F_000 888
_exptl_crystal_size_max 0.260
_exptl_crystal_size_mid 0.160
_exptl_crystal_size_min 0.080
_refine_diff_density_max 0.287
_refine_diff_density_min -0.196
_refine_ls_extinction_method none
_refine_ls_goodness_of_fit_ref 1.052
_refine_ls_hydrogen_treatment mixed
_refine_ls_matrix_type full
_refine_ls_number_parameters 274
_refine_ls_number_reflns 5484
_refine_ls_number_restraints 1
_refine_ls_restrained_S_all 1.052
_refine_ls_R_factor_all 0.0487
_refine_ls_R_factor_gt 0.0403
_refine_ls_shift/su_max 0.000
_refine_ls_shift/su_mean 0.000
_refine_ls_structure_factor_coef Fsqd
_refine_ls_weighting_details 'w=1/[\s^2^(Fo^2^)+(0.0490P)^2^+0.8245P] where P=(Fo^2^+2Fc^2^)/3'
_refine_ls_weighting_scheme calc
_refine_ls_wR_factor_gt 0.1008
_refine_ls_wR_factor_ref 0.1083
_reflns_number_gt 4697
_reflns_number_total 5484
_reflns_threshold_expression 'I > 2\s(I)'
_cod_data_source_file ev2016.cif
_cod_data_source_block 4
_cod_depositor_comments 'Adding full bibliography for 2023472--2023475.cif.'
_cod_original_sg_symbol_H-M 'P 21/c'
_cod_database_code 2023475
_shelx_space_group_comment
;
The symmetry employed for this shelxl refinement is uniquely defined
by the following loop, which should always be used as a source of
symmetry information in preference to the above space-group names.
They are only intended as comments.
;
_shelx_estimated_absorpt_t_min 0.982
_shelx_estimated_absorpt_t_max 0.995

loop_
_space_group_symop_operation_xyz
'x, y, z'
'-x, y+1/2, -z+1/2'
'-x, -y, -z'
'x, -y-1/2, z-1/2'

loop_
_atom_site_type_symbol
_atom_site_label
_atom_site_fract_x
_atom_site_fract_y
_atom_site_fract_z
_atom_site_U_iso_or_equiv
_atom_site_adp_type
_atom_site_calc_flag
_atom_site_occupancy
_atom_site_disorder_assembly
_atom_site_disorder_group
O O1 0.58921(6) 0.47108(5) 0.43047(6) 0.02376(18) Uani d 1 . .
O O2 0.51178(6) 0.14696(6) 0.37950(7) 0.02551(18) Uani d 1 . .
H H2 0.5478(10) 0.1689(11) 0.3487(12) 0.038 Uiso d 1 . .
O O3 0.61221(6) 0.30868(6) 0.73617(6) 0.02674(19) Uani d 1 . .
C C1 0.65561(7) 0.36534(7) 0.58638(9) 0.0191(2) Uani d 1 . .
H H1 0.668130 0.427362 0.629287 0.023 Uiso calc 1 . .
C C2 0.58011(7) 0.38158(7) 0.46865(9) 0.0187(2) Uani d 1 . .
C C3 0.51410(8) 0.31676(8) 0.41130(9) 0.0202(2) Uani d 1 . .
H H3 0.470212 0.333360 0.336969 0.024 Uiso calc 1 . .
C C4 0.50402(8) 0.21886(7) 0.45585(9) 0.0198(2) Uani d 1 . .
C C5 0.58310(8) 0.20205(7) 0.57770(9) 0.0202(2) Uani d 1 . .
H H5 0.556494 0.158196 0.620023 0.024 Uiso calc 1 . .
C C6 0.67741(8) 0.15818(8) 0.57903(10) 0.0229(2) Uani d 1 . .
H H6A 0.718889 0.140699 0.658210 0.028 Uiso calc 1 . .
H H6B 0.661579 0.098106 0.533934 0.028 Uiso calc 1 . .
C C7 0.73503(8) 0.22364(8) 0.53245(9) 0.0210(2) Uani d 1 . .
H H7 0.695333 0.232637 0.449626 0.025 Uiso calc 1 . .
C C8 0.75364(7) 0.32539(8) 0.58735(9) 0.0205(2) Uani d 1 . .
C C9 0.61403(7) 0.29414(8) 0.64324(9) 0.0197(2) Uani d 1 . .
C C10 0.82710(8) 0.16941(9) 0.54227(10) 0.0276(2) Uani d 1 . .
H H10A 0.869428 0.213478 0.522244 0.033 Uiso calc 1 . .
H H10B 0.862400 0.148432 0.621810 0.033 Uiso calc 1 . .
C C11 0.80410(8) 0.08302(9) 0.46537(10) 0.0274(2) Uani d 1 . .
H H11 0.752582 0.090867 0.393411 0.033 Uiso calc 1 . .
C C12 0.84620(9) -0.00269(9) 0.48468(11) 0.0318(3) Uani d 1 . .
C C13 0.92703(13) -0.03188(12) 0.59291(14) 0.0542(4) Uani d 1 . .
H H13A 0.982739 -0.051060 0.576768 0.081 Uiso calc 1 . .
H H13B 0.906467 -0.086094 0.626814 0.081 Uiso calc 1 . .
H H13C 0.944762 0.022430 0.645939 0.081 Uiso calc 1 . .
C C14 0.81468(12) -0.07908(11) 0.39421(15) 0.0473(4) Uani d 1 . .
H H14A 0.758079 -0.056563 0.329342 0.071 Uiso calc 1 . .
H H14B 0.798374 -0.137879 0.424891 0.071 Uiso calc 1 . .
H H14C 0.867064 -0.092552 0.369481 0.071 Uiso calc 1 . .
C C15 0.82707(8) 0.32225(9) 0.71095(10) 0.0272(2) Uani d 1 . .
H H15A 0.890430 0.304716 0.712693 0.041 Uiso calc 1 . .
H H15B 0.806850 0.274391 0.753214 0.041 Uiso calc 1 . .
H H15C 0.830812 0.385648 0.745833 0.041 Uiso calc 1 . .
C C16 0.78978(8) 0.39199(8) 0.51636(10) 0.0255(2) Uani d 1 . .
H H16A 0.848819 0.363159 0.513943 0.031 Uiso calc 1 . .
H H16B 0.740565 0.392664 0.437600 0.031 Uiso calc 1 . .
C C17 0.81238(9) 0.49662(9) 0.55609(11) 0.0331(3) Uani d 1 . .
H H17A 0.756181 0.525580 0.565571 0.040 Uiso calc 1 . .
H H17B 0.867730 0.498447 0.630446 0.040 Uiso calc 1 . .
C C18 0.83575(9) 0.55326(9) 0.47056(12) 0.0347(3) Uani d 1 . .
H H18 0.790871 0.547761 0.394072 0.042 Uiso calc 1 . .
C C19 0.91070(9) 0.60995(9) 0.48753(12) 0.0336(3) Uani d 1 . .
C C20 0.92557(11) 0.65611(12) 0.38952(14) 0.0478(4) Uani d 1 . .
H H20A 0.870648 0.641423 0.318709 0.072 Uiso calc 1 . .
H H20B 0.984685 0.631054 0.385359 0.072 Uiso calc 1 . .
H H20C 0.931060 0.725920 0.400634 0.072 Uiso calc 1 . .
C C21 0.98769(13) 0.63083(14) 0.60163(15) 0.0597(5) Uani d 1 . .
H H21A 1.048455 0.602150 0.606663 0.090 Uiso calc 1 . .
H H21B 0.969451 0.603470 0.660797 0.090 Uiso calc 1 . .
H H21C 0.995622 0.700564 0.612238 0.090 Uiso calc 1 . .
C C22 0.53199(10) 0.49151(9) 0.31424(10) 0.0335(3) Uani d 1 . .
H H22A 0.549538 0.554761 0.294582 0.050 Uiso calc 1 . .
H H22B 0.463789 0.491517 0.302071 0.050 Uiso calc 1 . .
H H22C 0.543299 0.442285 0.266167 0.050 Uiso calc 1 . .
C C23 0.40054(8) 0.20444(8) 0.45525(10) 0.0244(2) Uani d 1 . .
C C24 0.38671(9) 0.26723(9) 0.54585(11) 0.0298(3) Uani d 1 . .
H H24A 0.402128 0.334181 0.535978 0.045 Uiso calc 1 . .
H H24B 0.429455 0.244724 0.621440 0.045 Uiso calc 1 . .
H H24C 0.319688 0.262973 0.538096 0.045 Uiso calc 1 . .
C C25 0.32344(9) 0.23243(11) 0.33952(11) 0.0378(3) Uani d 1 . .
H H25A 0.335664 0.198822 0.279316 0.057 Uiso calc 1 . .
H H25B 0.325506 0.302032 0.328713 0.057 Uiso calc 1 . .
H H25C 0.259812 0.214354 0.336505 0.057 Uiso calc 1 . .
C C26 0.38494(9) 0.09832(9) 0.47587(12) 0.0345(3) Uani d 1 . .
H H26A 0.320208 0.089861 0.474739 0.052 Uiso calc 1 . .
H H26B 0.432888 0.078417 0.549936 0.052 Uiso calc 1 . .
H H26C 0.391761 0.058869 0.416106 0.052 Uiso calc 1 . .

loop_
_atom_site_aniso_label
_atom_site_aniso_U_11
_atom_site_aniso_U_22
_atom_site_aniso_U_33
_atom_site_aniso_U_12
_atom_site_aniso_U_13
_atom_site_aniso_U_23
O1 0.0315(4) 0.0169(4) 0.0221(4) -0.0007(3) 0.0097(3) 0.0035(3)
O2 0.0346(4) 0.0228(4) 0.0247(4) -0.0073(3) 0.0177(3) -0.0078(3)
O3 0.0294(4) 0.0363(5) 0.0168(4) -0.0006(3) 0.0115(3) -0.0018(3)
C1 0.0230(5) 0.0177(5) 0.0171(5) -0.0021(4) 0.0086(4) -0.0023(4)
C2 0.0236(5) 0.0171(5) 0.0183(5) 0.0011(4) 0.0112(4) 0.0010(4)
C3 0.0239(5) 0.0213(5) 0.0155(5) -0.0003(4) 0.0079(4) 0.0008(4)
C4 0.0247(5) 0.0186(5) 0.0181(5) -0.0039(4) 0.0107(4) -0.0032(4)
C5 0.0246(5) 0.0191(5) 0.0196(5) -0.0018(4) 0.0117(4) 0.0021(4)
C6 0.0268(5) 0.0188(5) 0.0250(5) 0.0012(4) 0.0121(4) 0.0027(4)
C7 0.0218(5) 0.0210(5) 0.0213(5) 0.0004(4) 0.0096(4) -0.0002(4)
C8 0.0204(5) 0.0219(5) 0.0196(5) -0.0016(4) 0.0084(4) -0.0009(4)
C9 0.0193(5) 0.0237(5) 0.0160(5) 0.0018(4) 0.0068(4) 0.0013(4)
C10 0.0239(5) 0.0282(6) 0.0318(6) 0.0026(4) 0.0120(5) -0.0021(5)
C11 0.0279(6) 0.0303(6) 0.0269(6) 0.0033(5) 0.0140(5) -0.0008(5)
C12 0.0348(6) 0.0296(6) 0.0382(7) 0.0040(5) 0.0222(6) 0.0022(5)
C13 0.0608(10) 0.0476(9) 0.0506(9) 0.0248(8) 0.0181(8) 0.0114(7)
C14 0.0577(9) 0.0333(7) 0.0629(10) 0.0009(6) 0.0364(8) -0.0108(7)
C15 0.0239(5) 0.0318(6) 0.0230(5) -0.0012(4) 0.0062(4) -0.0010(5)
C16 0.0237(5) 0.0267(6) 0.0287(6) -0.0035(4) 0.0131(5) 0.0012(4)
C17 0.0332(6) 0.0293(6) 0.0369(7) -0.0111(5) 0.0140(5) -0.0011(5)
C18 0.0268(6) 0.0327(6) 0.0399(7) -0.0055(5) 0.0082(5) 0.0079(5)
C19 0.0278(6) 0.0265(6) 0.0461(8) -0.0023(5) 0.0141(5) 0.0053(5)
C20 0.0330(7) 0.0471(8) 0.0615(10) -0.0042(6) 0.0167(7) 0.0222(7)
C21 0.0559(10) 0.0690(12) 0.0518(10) -0.0365(9) 0.0186(8) -0.0119(8)
C22 0.0497(8) 0.0228(6) 0.0247(6) 0.0035(5) 0.0109(5) 0.0072(5)
C23 0.0237(5) 0.0264(6) 0.0250(5) -0.0062(4) 0.0115(4) -0.0040(4)
C24 0.0262(6) 0.0340(6) 0.0332(6) -0.0033(5) 0.0160(5) -0.0062(5)
C25 0.0253(6) 0.0515(8) 0.0318(7) -0.0085(5) 0.0062(5) -0.0019(6)
C26 0.0366(7) 0.0293(6) 0.0444(7) -0.0127(5) 0.0232(6) -0.0050(5)

loop_
_atom_type_symbol
_atom_type_description
_atom_type_scat_dispersion_real
_atom_type_scat_dispersion_imag
_atom_type_scat_source
C C 0.0033 0.0016 'International Tables Vol C Tables 4.2.6.8 and 6.1.1.4'
H H 0.0000 0.0000 'International Tables Vol C Tables 4.2.6.8 and 6.1.1.4'
O O 0.0106 0.0060 'International Tables Vol C Tables 4.2.6.8 and 6.1.1.4'

loop_
_geom_angle_atom_site_label_1
_geom_angle_atom_site_label_2
_geom_angle_atom_site_label_3
_geom_angle_site_symmetry_1
_geom_angle_site_symmetry_3
_geom_angle
_geom_angle_publ_flag
C2 O1 C22 . . 116.82(9) ?
C4 O2 H2 . . 107.9(11) ?
C9 C1 C2 . . 106.68(8) ?
C9 C1 C8 . . 109.54(8) ?
C2 C1 C8 . . 113.50(8) ?
C9 C1 H1 . . 109.0 ?
C2 C1 H1 . . 109.0 ?
C8 C1 H1 . . 109.0 ?
C3 C2 O1 . . 125.44(10) ?
C3 C2 C1 . . 123.95(9) ?
O1 C2 C1 . . 110.61(9) ?
C2 C3 C4 . . 124.65(9) ?
C2 C3 H3 . . 117.7 ?
C4 C3 H3 . . 117.7 ?
O2 C4 C3 . . 108.86(8) ?
O2 C4 C5 . . 109.90(8) ?
C3 C4 C5 . . 111.18(8) ?
O2 C4 C23 . . 104.83(8) ?
C3 C4 C23 . . 111.22(9) ?
C5 C4 C23 . . 110.64(8) ?
C9 C5 C6 . . 104.37(8) ?
C9 C5 C4 . . 112.18(8) ?
C6 C5 C4 . . 114.12(9) ?
C9 C5 H5 . . 108.7 ?
C6 C5 H5 . . 108.7 ?
C4 C5 H5 . . 108.7 ?
C7 C6 C5 . . 115.11(9) ?
C7 C6 H6A . . 108.5 ?
C5 C6 H6A . . 108.5 ?
C7 C6 H6B . . 108.5 ?
C5 C6 H6B . . 108.5 ?
H6A C6 H6B . . 107.5 ?
C6 C7 C10 . . 108.08(9) ?
C6 C7 C8 . . 113.13(9) ?
C10 C7 C8 . . 114.26(9) ?
C6 C7 H7 . . 107.0 ?
C10 C7 H7 . . 107.0 ?
C8 C7 H7 . . 107.0 ?
C15 C8 C16 . . 110.22(9) ?
C15 C8 C7 . . 111.66(9) ?
C16 C8 C7 . . 108.81(9) ?
C15 C8 C1 . . 108.24(8) ?
C16 C8 C1 . . 109.51(9) ?
C7 C8 C1 . . 108.35(8) ?
O3 C9 C5 . . 124.47(10) ?
O3 C9 C1 . . 122.56(10) ?
C5 C9 C1 . . 112.80(8) ?
C11 C10 C7 . . 111.61(9) ?
C11 C10 H10A . . 109.3 ?
C7 C10 H10A . . 109.3 ?
C11 C10 H10B . . 109.3 ?
C7 C10 H10B . . 109.3 ?
H10A C10 H10B . . 108.0 ?
C12 C11 C10 . . 128.65(12) ?
C12 C11 H11 . . 115.7 ?
C10 C11 H11 . . 115.7 ?
C11 C12 C13 . . 124.87(13) ?
C11 C12 C14 . . 120.48(13) ?
C13 C12 C14 . . 114.64(12) ?
C12 C13 H13A . . 109.5 ?
C12 C13 H13B . . 109.5 ?
H13A C13 H13B . . 109.5 ?
C12 C13 H13C . . 109.5 ?
H13A C13 H13C . . 109.5 ?
H13B C13 H13C . . 109.5 ?
C12 C14 H14A . . 109.5 ?
C12 C14 H14B . . 109.5 ?
H14A C14 H14B . . 109.5 ?
C12 C14 H14C . . 109.5 ?
H14A C14 H14C . . 109.5 ?
H14B C14 H14C . . 109.5 ?
C8 C15 H15A . . 109.5 ?
C8 C15 H15B . . 109.5 ?
H15A C15 H15B . . 109.5 ?
C8 C15 H15C . . 109.5 ?
H15A C15 H15C . . 109.5 ?
H15B C15 H15C . . 109.5 ?
C17 C16 C8 . . 117.27(10) ?
C17 C16 H16A . . 108.0 ?
C8 C16 H16A . . 108.0 ?
C17 C16 H16B . . 108.0 ?
C8 C16 H16B . . 108.0 ?
H16A C16 H16B . . 107.2 ?
C18 C17 C16 . . 109.94(11) ?
C18 C17 H17A . . 109.7 ?
C16 C17 H17A . . 109.7 ?
C18 C17 H17B . . 109.7 ?
C16 C17 H17B . . 109.7 ?
H17A C17 H17B . . 108.2 ?
C19 C18 C17 . . 128.62(13) ?
C19 C18 H18 . . 115.7 ?
C17 C18 H18 . . 115.7 ?
C18 C19 C21 . . 124.14(13) ?
C18 C19 C20 . . 121.07(13) ?
C21 C19 C20 . . 114.76(12) ?
C19 C20 H20A . . 109.5 ?
C19 C20 H20B . . 109.5 ?
H20A C20 H20B . . 109.5 ?
C19 C20 H20C . . 109.5 ?
H20A C20 H20C . . 109.5 ?
H20B C20 H20C . . 109.5 ?
C19 C21 H21A . . 109.5 ?
C19 C21 H21B . . 109.5 ?
H21A C21 H21B . . 109.5 ?
C19 C21 H21C . . 109.5 ?
H21A C21 H21C . . 109.5 ?
H21B C21 H21C . . 109.5 ?
O1 C22 H22A . . 109.5 ?
O1 C22 H22B . . 109.5 ?
H22A C22 H22B . . 109.5 ?
O1 C22 H22C . . 109.5 ?
H22A C22 H22C . . 109.5 ?
H22B C22 H22C . . 109.5 ?
C24 C23 C25 . . 108.05(10) ?
C24 C23 C26 . . 109.99(10) ?
C25 C23 C26 . . 107.54(10) ?
C24 C23 C4 . . 110.86(9) ?
C25 C23 C4 . . 110.35(9) ?
C26 C23 C4 . . 109.98(9) ?
C23 C24 H24A . . 109.5 ?
C23 C24 H24B . . 109.5 ?
H24A C24 H24B . . 109.5 ?
C23 C24 H24C . . 109.5 ?
H24A C24 H24C . . 109.5 ?
H24B C24 H24C . . 109.5 ?
C23 C25 H25A . . 109.5 ?
C23 C25 H25B . . 109.5 ?
H25A C25 H25B . . 109.5 ?
C23 C25 H25C . . 109.5 ?
H25A C25 H25C . . 109.5 ?
H25B C25 H25C . . 109.5 ?
C23 C26 H26A . . 109.5 ?
C23 C26 H26B . . 109.5 ?
H26A C26 H26B . . 109.5 ?
C23 C26 H26C . . 109.5 ?
H26A C26 H26C . . 109.5 ?
H26B C26 H26C . . 109.5 ?

loop_
_geom_bond_atom_site_label_1
_geom_bond_atom_site_label_2
_geom_bond_site_symmetry_2
_geom_bond_distance
_geom_bond_publ_flag
O1 C2 . 1.3640(12) ?
O1 C22 . 1.4254(14) ?
O2 C4 . 1.4357(12) ?
O2 H2 . 0.846(9) ?
O3 C9 . 1.2189(13) ?
C1 C9 . 1.5058(14) ?
C1 C2 . 1.5073(14) ?
C1 C8 . 1.5781(14) ?
C1 H1 . 1.0000 ?
C2 C3 . 1.3305(15) ?
C3 C4 . 1.5071(14) ?
C3 H3 . 0.9500 ?
C4 C5 . 1.5652(14) ?
C4 C23 . 1.5741(15) ?
C5 C9 . 1.5016(15) ?
C5 C6 . 1.5446(15) ?
C5 H5 . 1.0000 ?
C6 C7 . 1.5342(15) ?
C6 H6A . 0.9900 ?
C6 H6B . 0.9900 ?
C7 C10 . 1.5439(15) ?
C7 C8 . 1.5558(15) ?
C7 H7 . 1.0000 ?
C8 C15 . 1.5350(15) ?
C8 C16 . 1.5414(15) ?
C10 C11 . 1.5051(16) ?
C10 H10A . 0.9900 ?
C10 H10B . 0.9900 ?
C11 C12 . 1.3277(17) ?
C11 H11 . 0.9500 ?
C12 C13 . 1.498(2) ?
C12 C14 . 1.5047(19) ?
C13 H13A . 0.9800 ?
C13 H13B . 0.9800 ?
C13 H13C . 0.9800 ?
C14 H14A . 0.9800 ?
C14 H14B . 0.9800 ?
C14 H14C . 0.9800 ?
C15 H15A . 0.9800 ?
C15 H15B . 0.9800 ?
C15 H15C . 0.9800 ?
C16 C17 . 1.5350(17) ?
C16 H16A . 0.9900 ?
C16 H16B . 0.9900 ?
C17 C18 . 1.5005(18) ?
C17 H17A . 0.9900 ?
C17 H17B . 0.9900 ?
C18 C19 . 1.3261(17) ?
C18 H18 . 0.9500 ?
C19 C21 . 1.495(2) ?
C19 C20 . 1.5042(19) ?
C20 H20A . 0.9800 ?
C20 H20B . 0.9800 ?
C20 H20C . 0.9800 ?
C21 H21A . 0.9800 ?
C21 H21B . 0.9800 ?
C21 H21C . 0.9800 ?
C22 H22A . 0.9800 ?
C22 H22B . 0.9800 ?
C22 H22C . 0.9800 ?
C23 C24 . 1.5315(16) ?
C23 C25 . 1.5319(17) ?
C23 C26 . 1.5338(16) ?
C24 H24A . 0.9800 ?
C24 H24B . 0.9800 ?
C24 H24C . 0.9800 ?
C25 H25A . 0.9800 ?
C25 H25B . 0.9800 ?
C25 H25C . 0.9800 ?
C26 H26A . 0.9800 ?
C26 H26B . 0.9800 ?
C26 H26C . 0.9800 ?

loop_
_geom_hbond_atom_site_label_D
_geom_hbond_atom_site_label_H
_geom_hbond_atom_site_label_A
_geom_hbond_site_symmetry_A
_geom_hbond_distance_DH
_geom_hbond_distance_HA
_geom_hbond_distance_DA
_geom_hbond_angle_DHA
_geom_hbond_publ_flag
O2 H2 O3 4_565 0.846(9) 2.056(10) 2.8736(11) 162.2(15) yes

loop_
_geom_torsion_atom_site_label_1
_geom_torsion_atom_site_label_2
_geom_torsion_atom_site_label_3
_geom_torsion_atom_site_label_4
_geom_torsion_site_symmetry_1
_geom_torsion_site_symmetry_2
_geom_torsion_site_symmetry_3
_geom_torsion_site_symmetry_4
_geom_torsion
_geom_torsion_publ_flag
C22 O1 C2 C3 . . . . -9.12(16) ?
C22 O1 C2 C1 . . . . 171.02(9) ?
C9 C1 C2 C3 . . . . -27.68(14) ?
C8 C1 C2 C3 . . . . 93.05(12) ?
C9 C1 C2 O1 . . . . 152.17(8) ?
C8 C1 C2 O1 . . . . -87.10(10) ?
O1 C2 C3 C4 . . . . -178.78(9) ?
C1 C2 C3 C4 . . . . 1.06(17) ?
C2 C3 C4 O2 . . . . -122.62(11) ?
C2 C3 C4 C5 . . . . -1.41(14) ?
C2 C3 C4 C23 . . . . 122.37(11) ?
O2 C4 C5 C9 . . . . 150.21(8) ?
C3 C4 C5 C9 . . . . 29.61(12) ?
C23 C4 C5 C9 . . . . -94.50(10) ?
O2 C4 C5 C6 . . . . 31.76(11) ?
C3 C4 C5 C6 . . . . -88.83(10) ?
C23 C4 C5 C6 . . . . 147.06(9) ?
C9 C5 C6 C7 . . . . -55.79(11) ?
C4 C5 C6 C7 . . . . 67.01(12) ?
C5 C6 C7 C10 . . . . 178.96(9) ?
C5 C6 C7 C8 . . . . 51.40(12) ?
C6 C7 C8 C15 . . . . 71.38(11) ?
C10 C7 C8 C15 . . . . -52.86(12) ?
C6 C7 C8 C16 . . . . -166.73(9) ?
C10 C7 C8 C16 . . . . 69.03(11) ?
C6 C7 C8 C1 . . . . -47.73(11) ?
C10 C7 C8 C1 . . . . -171.97(9) ?
C9 C1 C8 C15 . . . . -66.80(11) ?
C2 C1 C8 C15 . . . . 174.10(9) ?
C9 C1 C8 C16 . . . . 173.01(8) ?
C2 C1 C8 C16 . . . . 53.90(11) ?
C9 C1 C8 C7 . . . . 54.45(10) ?
C2 C1 C8 C7 . . . . -64.65(11) ?
C6 C5 C9 O3 . . . . -111.33(11) ?
C4 C5 C9 O3 . . . . 124.61(11) ?
C6 C5 C9 C1 . . . . 64.07(11) ?
C4 C5 C9 C1 . . . . -59.99(11) ?
C2 C1 C9 O3 . . . . -128.15(10) ?
C8 C1 C9 O3 . . . . 108.61(11) ?
C2 C1 C9 C5 . . . . 56.35(11) ?
C8 C1 C9 C5 . . . . -66.88(11) ?
C6 C7 C10 C11 . . . . 66.44(12) ?
C8 C7 C10 C11 . . . . -166.66(9) ?
C7 C10 C11 C12 . . . . -142.25(12) ?
C10 C11 C12 C13 . . . . 1.6(2) ?
C10 C11 C12 C14 . . . . -177.64(12) ?
C15 C8 C16 C17 . . . . -57.38(13) ?
C7 C8 C16 C17 . . . . 179.86(10) ?
C1 C8 C16 C17 . . . . 61.59(12) ?
C8 C16 C17 C18 . . . . -173.70(10) ?
C16 C17 C18 C19 . . . . -129.72(15) ?
C17 C18 C19 C21 . . . . -2.1(2) ?
C17 C18 C19 C20 . . . . 175.86(14) ?
O2 C4 C23 C24 . . . . 172.12(9) ?
C3 C4 C23 C24 . . . . -70.39(12) ?
C5 C4 C23 C24 . . . . 53.69(12) ?
O2 C4 C23 C25 . . . . -68.21(11) ?
C3 C4 C23 C25 . . . . 49.28(12) ?
C5 C4 C23 C25 . . . . 173.36(9) ?
O2 C4 C23 C26 . . . . 50.27(11) ?
C3 C4 C23 C26 . . . . 167.75(9) ?
C5 C4 C23 C26 . . . . -68.16(11) ?
